data_7119149
loop_
_publ_author_name
'Guo-Hong Ning'
'Kazuki Matsumura'
'Yasuhide Inokuma'
'Makoto Fujita'

_publ_section_title
;
 A saccharide-based crystalline sponge for hydrophilic guests
;
_journal_name_full Chem.Commun.
_journal_page_first 7013
_journal_volume 52
_journal_year 2016
_chemical_absolute_configuration syn
_chemical_formula_moiety 'C18 H25 Na O12, C3 H8 O, 0.5(H2 O)'
_chemical_formula_sum 'C21 H34 Na O13.5'
_chemical_formula_weight 525.47
_space_group_crystal_system monoclinic
_space_group_IT_number 4
_space_group_name_Hall 'P 2yb'
_space_group_name_H-M_alt 'P 1 21 1'
_symmetry_space_group_name_Hall 'P 2yb'
_symmetry_space_group_name_H-M 'P 1 21 1'
_atom_sites_solution_hydrogens mixed
_audit_creation_method SHELXL-2014/7
_audit_update_record
;
2016-03-28 deposited with the CCDC.
2016-05-03 downloaded from the CCDC.
;
_cell_angle_alpha 90
_cell_angle_beta 101.390(2)
_cell_angle_gamma 90
_cell_formula_units_Z 4
_cell_length_a 6.6503(15)
_cell_length_b 24.440(6)
_cell_length_c 14.717(3)
_cell_measurement_reflns_used 7273
_cell_measurement_temperature 93(2)
_cell_measurement_theta_max 27.71
_cell_measurement_theta_min 2.82
_cell_volume 2344.9(9)
_computing_cell_refinement 'Bruker SAINT'
_computing_data_collection 'Bruker APEX2'
_computing_data_reduction 'Bruker SAINT'
_computing_molecular_graphics 'Bruker SHELXTL'
_computing_publication_material 'Bruker SHELXTL'
_computing_structure_refinement 'SHELXL-2014/7 (Sheldrick, 2014)'
_computing_structure_solution 'SHELXS-97 (Sheldrick 2008)'
_diffrn_ambient_temperature 93(2)
_diffrn_detector_area_resol_mean 8.33
_diffrn_measured_fraction_theta_full 0.999
_diffrn_measured_fraction_theta_max 0.924
_diffrn_measurement_device_type 'Bruker APEX-II CCD'
_diffrn_measurement_method '\f and \w scans'
_diffrn_radiation_type MoK\a
_diffrn_radiation_wavelength 0.71073
_diffrn_reflns_av_R_equivalents 0.0266
_diffrn_reflns_av_unetI/netI 0.0428
_diffrn_reflns_Laue_measured_fraction_full 0.999
_diffrn_reflns_Laue_measured_fraction_max 0.924
_diffrn_reflns_limit_h_max 8
_diffrn_reflns_limit_h_min -8
_diffrn_reflns_limit_k_max 31
_diffrn_reflns_limit_k_min -32
_diffrn_reflns_limit_l_max 18
_diffrn_reflns_limit_l_min -19
_diffrn_reflns_number 19037
_diffrn_reflns_point_group_measured_fraction_full 0.881
_diffrn_reflns_point_group_measured_fraction_max 0.783
_diffrn_reflns_theta_full 25.242
_diffrn_reflns_theta_max 28.686
_diffrn_reflns_theta_min 1.411
_exptl_absorpt_coefficient_mu 0.139
_exptl_absorpt_correction_T_max 0.7457
_exptl_absorpt_correction_T_min 0.6521
_exptl_absorpt_correction_type multi-scan
_exptl_crystal_colour colourless
_exptl_crystal_density_diffrn 1.488
_exptl_crystal_description needle
_exptl_crystal_F_000 1116
_exptl_crystal_size_max 0.170
_exptl_crystal_size_mid 0.040
_exptl_crystal_size_min 0.030
_refine_diff_density_max 0.436
_refine_diff_density_min -0.375
_refine_diff_density_rms 0.052
_refine_ls_abs_structure_details
; 
 Flack x determined using 2994 quotients [(I+)-(I-)]/[(I+)+(I-)] 
 (Parsons, Flack and Wagner, Acta Cryst. B69 (2013) 249-259). 
;
_refine_ls_abs_structure_Flack -0.03(16)
_refine_ls_extinction_coef 0.0017(6)
_refine_ls_extinction_expression Fc^*^=kFc[1+0.001xFc^2^\l^3^/sin(2\q)]^-1/4^
_refine_ls_extinction_method 'SHELXL-2014/7 (Sheldrick 2014'
_refine_ls_goodness_of_fit_ref 1.022
_refine_ls_hydrogen_treatment mixed
_refine_ls_matrix_type full
_refine_ls_number_parameters 663
_refine_ls_number_reflns 9458
_refine_ls_number_restraints 4
_refine_ls_restrained_S_all 1.022
_refine_ls_R_factor_all 0.0479
_refine_ls_R_factor_gt 0.0387
_refine_ls_shift/su_max 0.001
_refine_ls_shift/su_mean 0.000
_refine_ls_structure_factor_coef Fsqd
_refine_ls_weighting_details 'w=1/[\s^2^(Fo^2^)+(0.0477P)^2^+0.4969P] where P=(Fo^2^+2Fc^2^)/3'
_refine_ls_weighting_scheme calc
_refine_ls_wR_factor_gt 0.0870
_refine_ls_wR_factor_ref 0.0912
_reflns_Friedel_coverage 0.658
_reflns_Friedel_fraction_full 0.757
_reflns_Friedel_fraction_max 0.636
_reflns_number_gt 8327
_reflns_number_total 9458
_reflns_threshold_expression 'I > 2\s(I)'
_cod_data_source_file c6cc03026b2.cif
_cod_data_source_block p21
_cod_depositor_comments
;

2023-11-22
Z value and formula fixed to values more according to usual
chemical conventions.                 miguel
;
_cod_original_formula_sum 'C42 H68 Na2 O27'
_cod_original_formula_weight 1050.94
_cod_original_formula_moiety '2(C18 H25 Na O12), 2(C3 H8 O), H2 O'
_cod_original_formula_units_Z 2
_cod_database_code 7119149
_shelx_shelxl_version_number 2014/7
_shelx_space_group_comment
; 
The symmetry employed for this shelxl refinement is uniquely defined 
by the following loop, which should always be used as a source of 
symmetry information in preference to the above space-group names. 
They are only intended as comments. 
;
_shelx_estimated_absorpt_t_min 0.977
_shelx_estimated_absorpt_t_max 0.996

loop_
_space_group_symop_operation_xyz
'x, y, z'
'-x, y+1/2, -z'

loop_
_atom_site_label
_atom_site_type_symbol
_atom_site_fract_x
_atom_site_fract_y
_atom_site_fract_z
_atom_site_U_iso_or_equiv
_atom_site_adp_type
_atom_site_occupancy
_atom_site_site_symmetry_order
_atom_site_calc_flag
_atom_site_refinement_flags_posn
_atom_site_refinement_flags_adp
_atom_site_refinement_flags_occupancy
_atom_site_disorder_assembly
_atom_site_disorder_group
O1 O -0.1903(3) 0.16688(9) 0.41858(14) 0.0143(4) Uani 1 1 d . . . . .
C1 C -0.2791(4) 0.19024(13) 0.3321(2) 0.0129(6) Uani 1 1 d . . . . .
H1 H -0.1778 0.1874 0.2903 0.015 Uiso 1 1 calc R U . . .
C2 C -0.4767(4) 0.16067(13) 0.2855(2) 0.0138(6) Uani 1 1 d . . . . .
H2 H -0.5436 0.1816 0.2292 0.017 Uiso 1 1 calc R U . . .
C3 C -0.6248(4) 0.15653(13) 0.3524(2) 0.0127(6) Uani 1 1 d . . . . .
H3 H -0.6648 0.1943 0.3678 0.015 Uiso 1 1 calc R U . . .
C4 C -0.5120(4) 0.12919(13) 0.4406(2) 0.0112(6) Uani 1 1 d . . . . .
H4 H -0.4595 0.0929 0.4243 0.013 Uiso 1 1 calc R U . . .
C5 C -0.3286(4) 0.16514(13) 0.4839(2) 0.0123(6) Uani 1 1 d . . . . .
H5 H -0.3774 0.2030 0.4939 0.015 Uiso 1 1 calc R U . . .
C6 C -0.2052(4) 0.14332(13) 0.5733(2) 0.0144(6) Uani 1 1 d . . . . .
H6 H -0.0869 0.1678 0.5951 0.017 Uiso 1 1 calc R U . . .
H6A H -0.2913 0.1431 0.6210 0.017 Uiso 1 1 calc R U . . .
O2 O -0.3272(3) 0.24617(9) 0.34042(15) 0.0152(4) Uani 1 1 d . . . . .
O3 O -0.4292(3) 0.10710(9) 0.25901(15) 0.0178(5) Uani 1 1 d . . . . .
H3A H -0.3734 0.1089 0.2126 0.027 Uiso 1 1 calc R U . . .
Na1 Na 0.02991(17) 0.08173(5) 0.42767(8) 0.0166(3) Uani 1 1 d . . . . .
O4 O -0.8056(3) 0.12654(9) 0.31527(15) 0.0163(5) Uani 1 1 d . . . . .
H4A H -0.8502 0.1364 0.2603 0.025 Uiso 1 1 calc R U . . .
O5 O -0.6484(3) 0.12067(10) 0.50282(14) 0.0154(5) Uani 1 1 d . . . . .
H5A H -0.6042 0.0950 0.5393 0.023 Uiso 1 1 calc R U . . .
O6 O -0.1318(3) 0.08902(9) 0.56269(14) 0.0146(4) Uani 1 1 d . . . . .
H6B H -0.2177 0.0662 0.5744 0.022 Uiso 1 1 calc R U . . .
C7 C -0.1625(4) 0.28302(13) 0.3569(2) 0.0141(6) Uani 1 1 d . . . . .
C8 C -0.2119(4) 0.33814(14) 0.3503(2) 0.0151(6) Uani 1 1 d . . . . .
H8 H -0.3517 0.3491 0.3384 0.018 Uiso 1 1 calc R U . . .
C9 C -0.0570(5) 0.37758(14) 0.3612(2) 0.0163(6) Uani 1 1 d . . . . .
H9 H -0.0909 0.4154 0.3560 0.020 Uiso 1 1 calc R U . . .
C10 C 0.1489(4) 0.36098(14) 0.3799(2) 0.0145(6) Uani 1 1 d . . . . .
C11 C 0.1961(4) 0.30641(14) 0.3890(2) 0.0195(7) Uani 1 1 d . . . . .
H11 H 0.3357 0.2953 0.4031 0.023 Uiso 1 1 calc R U . . .
C12 C 0.0416(5) 0.26689(14) 0.3779(3) 0.0215(7) Uani 1 1 d . . . . .
H12 H 0.0760 0.2292 0.3846 0.026 Uiso 1 1 calc R U . . .
O7 O 0.2175(3) 0.46429(9) 0.48383(14) 0.0127(4) Uani 1 1 d . . . . .
C13 C 0.2813(4) 0.45308(13) 0.3995(2) 0.0133(6) Uani 1 1 d . . . . .
H13 H 0.1710 0.4655 0.3472 0.016 Uiso 1 1 calc R U . . .
C14 C 0.4803(4) 0.48339(13) 0.3928(2) 0.0134(6) Uani 1 1 d . . . . .
H14 H 0.5276 0.4702 0.3363 0.016 Uiso 1 1 calc R U . . .
C15 C 0.6453(4) 0.46865(13) 0.4783(2) 0.0133(6) Uani 1 1 d . . . . .
H15 H 0.6844 0.4294 0.4732 0.016 Uiso 1 1 calc R U . . .
C16 C 0.5715(4) 0.47641(13) 0.5691(2) 0.0135(6) Uani 1 1 d . . . . .
H16 H 0.5592 0.5164 0.5814 0.016 Uiso 1 1 calc R U . . .
C17 C 0.3641(4) 0.44855(14) 0.5661(2) 0.0136(6) Uani 1 1 d . . . . .
H17 H 0.3840 0.4080 0.5651 0.016 Uiso 1 1 calc R U . . .
C18 C 0.2623(5) 0.46288(14) 0.6470(2) 0.0169(7) Uani 1 1 d . . . . .
H18 H 0.1336 0.4417 0.6414 0.020 Uiso 1 1 calc R U . . .
H18A H 0.3542 0.4520 0.7056 0.020 Uiso 1 1 calc R U . . .
O8 O 0.3151(3) 0.39656(9) 0.38823(15) 0.0158(5) Uani 1 1 d . . . . .
O9 O 0.4434(3) 0.54009(9) 0.38353(14) 0.0132(4) Uani 1 1 d . . . . .
O10 O 0.8229(3) 0.50205(9) 0.47766(15) 0.0161(5) Uani 1 1 d . . . . .
H10 H 0.7905 0.5352 0.4788 0.024 Uiso 1 1 calc R U . . .
O11 O 0.7223(3) 0.45285(10) 0.64009(15) 0.0207(5) Uani 1 1 d . . . . .
H11A H 0.7320 0.4714 0.6888 0.031 Uiso 1 1 calc R U . . .
O12 O 0.2168(3) 0.51973(10) 0.65082(15) 0.0189(5) Uani 1 1 d . . . . .
H12A H 0.3173 0.5360 0.6831 0.028 Uiso 1 1 calc R U . . .
O13 O 0.3414(3) 0.52596(9) 0.04858(14) 0.0136(4) Uani 1 1 d . . . . .
C19 C 0.3143(4) 0.50240(13) 0.1334(2) 0.0138(6) Uani 1 1 d . . . . .
H19 H 0.4464 0.5059 0.1793 0.017 Uiso 1 1 calc R U . . .
C20 C 0.1452(4) 0.52996(13) 0.1745(2) 0.0139(6) Uani 1 1 d . . . . .
H20 H 0.1060 0.5046 0.2214 0.017 Uiso 1 1 calc R U . . .
C21 C -0.0470(4) 0.54136(13) 0.1002(2) 0.0128(6) Uani 1 1 d . . . . .
H21 H -0.1162 0.5055 0.0825 0.015 Uiso 1 1 calc R U . . .
C22 C 0.0061(4) 0.56617(13) 0.01315(19) 0.0112(6) Uani 1 1 d . . . . .
H22 H 0.0748 0.6022 0.0293 0.013 Uiso 1 1 calc R U . . .
C23 C 0.1554(4) 0.52802(13) -0.0222(2) 0.0129(6) Uani 1 1 d . . . . .
H23 H 0.0943 0.4906 -0.0318 0.015 Uiso 1 1 calc R U . . .
C24 C 0.2133(4) 0.54771(13) -0.1110(2) 0.0143(6) Uani 1 1 d . . . . .
H24 H 0.3210 0.5235 -0.1266 0.017 Uiso 1 1 calc R U . . .
H24A H 0.0920 0.5453 -0.1621 0.017 Uiso 1 1 calc R U . . .
O14 O 0.2632(3) 0.44605(9) 0.12377(16) 0.0170(5) Uani 1 1 d . . . . .
O15 O 0.2242(3) 0.57872(10) 0.22079(14) 0.0167(4) Uani 1 1 d . . . . .
H15A H 0.2985 0.5708 0.2722 0.025 Uiso 1 1 calc R U . . .
O16 O -0.1903(3) 0.57594(11) 0.13135(14) 0.0201(5) Uani 1 1 d . . . . .
H16A H -0.1446 0.5850 0.1866 0.030 Uiso 1 1 calc R U . . .
O17 O -0.1776(3) 0.57483(9) -0.05424(13) 0.0122(4) Uani 1 1 d . . . . .
H17A H -0.1630 0.6023 -0.0866 0.018 Uiso 1 1 calc R U . . .
O18 O 0.2865(3) 0.60273(9) -0.10345(14) 0.0135(4) Uani 1 1 d . . . . .
H18B H 0.1868 0.6244 -0.1162 0.020 Uiso 1 1 calc R U . . .
Na2 Na 0.55284(16) 0.61370(5) 0.02364(8) 0.0155(3) Uani 1 1 d . . . . .
C25 C 0.4249(4) 0.40954(14) 0.1223(2) 0.0184(7) Uani 1 1 d . . . . .
C26 C 0.6147(5) 0.42595(16) 0.1072(3) 0.0294(8) Uani 1 1 d . . . . .
H26 H 0.6402 0.4636 0.0983 0.035 Uiso 1 1 calc R U . . .
C27 C 0.7679(5) 0.38770(15) 0.1051(3) 0.0263(8) Uani 1 1 d . . . . .
H27 H 0.8986 0.3993 0.0957 0.032 Uiso 1 1 calc R U . . .
C28 C 0.7312(5) 0.33325(14) 0.1166(2) 0.0167(6) Uani 1 1 d . . . . .
C29 C 0.5430(5) 0.31684(14) 0.1350(2) 0.0197(7) Uani 1 1 d . . . . .
H29 H 0.5182 0.2793 0.1450 0.024 Uiso 1 1 calc R U . . .
C30 C 0.3905(5) 0.35562(14) 0.1386(2) 0.0191(7) Uani 1 1 d . . . . .
H30 H 0.2630 0.3445 0.1525 0.023 Uiso 1 1 calc R U . . .
O19 O 0.7335(3) 0.22616(9) 0.02325(15) 0.0154(5) Uani 1 1 d . . . . .
C31 C 0.8594(4) 0.24111(14) 0.1084(2) 0.0148(6) Uani 1 1 d . . . . .
H31 H 0.7896 0.2302 0.1599 0.018 Uiso 1 1 calc R U . . .
C32 C 1.0695(4) 0.21277(13) 0.1228(2) 0.0136(6) Uani 1 1 d . . . . .
H32 H 1.1581 0.2288 0.1793 0.016 Uiso 1 1 calc R U . . .
C33 C 1.1675(4) 0.22622(13) 0.0395(2) 0.0150(6) Uani 1 1 d . . . . .
H33 H 1.2035 0.2660 0.0424 0.018 Uiso 1 1 calc R U . . .
C34 C 1.0315(4) 0.21486(14) -0.0536(2) 0.0152(6) Uani 1 1 d . . . . .
H34 H 1.0236 0.1746 -0.0660 0.018 Uiso 1 1 calc R U . . .
C35 C 0.8152(4) 0.23857(14) -0.0588(2) 0.0162(7) Uani 1 1 d . . . . .
H35 H 0.8222 0.2792 -0.0652 0.019 Uiso 1 1 calc R U . . .
C36 C 0.6580(5) 0.21642(15) -0.1395(2) 0.0197(7) Uani 1 1 d . . . . .
H36 H 0.5295 0.2378 -0.1454 0.024 Uiso 1 1 calc R U . . .
H36A H 0.7102 0.2210 -0.1975 0.024 Uiso 1 1 calc R U . . .
O20 O 0.6151(3) 0.15991(10) -0.12730(16) 0.0200(5) Uani 1 1 d . . . . .
H20A H 0.6694 0.1409 -0.1635 0.030 Uiso 1 1 calc R U . . .
O21 O 0.8957(3) 0.29842(9) 0.11350(16) 0.0173(5) Uani 1 1 d . . . . .
O22 O 1.0478(3) 0.15664(9) 0.13864(14) 0.0124(4) Uani 1 1 d . . . . .
O23 O 1.3546(3) 0.19527(9) 0.04893(16) 0.0180(5) Uani 1 1 d . . . . .
H23A H 1.4449 0.2145 0.0316 0.027 Uiso 1 1 calc R U . . .
O24 O 1.1181(4) 0.24233(11) -0.12252(16) 0.0242(5) Uani 1 1 d . . . . .
H24B H 1.1273 0.2204 -0.1654 0.036 Uiso 1 1 calc R U . . .
O26 O 0.2020(4) 0.19749(11) 0.71669(18) 0.0306(6) Uani 1 1 d . . . . .
H63 H 0.2263 0.1645 0.7069 0.046 Uiso 1 1 calc R U . . .
O27 O -0.3146(4) 0.48872(11) -0.18516(18) 0.0341(6) Uani 1 1 d . . . . .
H80 H -0.3055 0.5187 -0.1567 0.051 Uiso 1 1 calc R U . . .
C37 C 0.2762(6) 0.23114(18) 0.6511(3) 0.0333(9) Uani 1 1 d . . . . .
H65 H 0.2227 0.2177 0.5875 0.040 Uiso 1 1 calc R U . . .
H66 H 0.4279 0.2297 0.6626 0.040 Uiso 1 1 calc R U . . .
C40 C -0.3441(6) 0.44515(16) -0.1231(3) 0.0321(9) Uani 1 1 d . . . . .
H67 H -0.4916 0.4423 -0.1210 0.038 Uiso 1 1 calc R U . . .
H68 H -0.2685 0.4538 -0.0598 0.038 Uiso 1 1 calc R U . . .
C41 C -0.2696(7) 0.39054(17) -0.1535(3) 0.0367(9) Uani 1 1 d . . . . .
H69 H -0.3351 0.3838 -0.2190 0.044 Uiso 1 1 calc R U . . .
H70 H -0.3134 0.3610 -0.1156 0.044 Uiso 1 1 calc R U . . .
C38 C 0.2060(8) 0.28971(19) 0.6605(3) 0.0443(11) Uani 1 1 d . . . . .
H71 H 0.2718 0.3137 0.6207 0.053 Uiso 1 1 calc R U . . .
H72 H 0.2524 0.3018 0.7255 0.053 Uiso 1 1 calc R U . . .
C42 C -0.0352(7) 0.3881(2) -0.1439(3) 0.0483(12) Uani 1 1 d . . . . .
H73 H 0.0092 0.4171 -0.1815 0.072 Uiso 1 1 calc R U . . .
H74 H 0.0039 0.3524 -0.1654 0.072 Uiso 1 1 calc R U . . .
H75 H 0.0306 0.3932 -0.0788 0.072 Uiso 1 1 calc R U . . .
C39 C -0.0266(8) 0.2964(2) 0.6335(3) 0.0513(12) Uani 1 1 d . . . . .
H76 H -0.0735 0.2851 0.5689 0.077 Uiso 1 1 calc R U . . .
H77 H -0.0628 0.3349 0.6404 0.077 Uiso 1 1 calc R U . . .
H78 H -0.0927 0.2736 0.6739 0.077 Uiso 1 1 calc R U . . .
O1W O 0.2311(3) 0.08064(11) 0.69236(15) 0.0231(5) Uani 1 1 d D . . . .
H2W H 0.322(5) 0.065(2) 0.668(3) 0.059(16) Uiso 1 1 d D . . . .
H1W H 0.126(5) 0.070(2) 0.651(3) 0.058(15) Uiso 1 1 d D . . . .

loop_
_atom_site_aniso_label
_atom_site_aniso_U_11
_atom_site_aniso_U_22
_atom_site_aniso_U_33
_atom_site_aniso_U_23
_atom_site_aniso_U_13
_atom_site_aniso_U_12
O1 0.0086(9) 0.0172(12) 0.0172(11) 0.0042(9) 0.0030(8) 0.0001(8)
C1 0.0118(12) 0.0099(16) 0.0173(15) 0.0040(12) 0.0039(11) 0.0020(11)
C2 0.0133(13) 0.0119(16) 0.0165(14) 0.0008(12) 0.0040(11) 0.0031(12)
C3 0.0095(12) 0.0126(16) 0.0153(14) -0.0002(12) 0.0008(11) -0.0010(12)
C4 0.0101(12) 0.0103(15) 0.0137(13) -0.0003(11) 0.0042(11) -0.0029(11)
C5 0.0110(12) 0.0123(16) 0.0143(14) 0.0013(12) 0.0037(11) 0.0000(11)
C6 0.0142(14) 0.0138(17) 0.0147(15) -0.0008(12) 0.0016(12) -0.0030(12)
O2 0.0092(9) 0.0111(11) 0.0254(11) 0.0021(9) 0.0030(9) -0.0019(8)
O3 0.0236(11) 0.0146(12) 0.0178(11) 0.0000(9) 0.0100(9) 0.0020(10)
Na1 0.0130(5) 0.0177(7) 0.0197(6) 0.0017(5) 0.0043(5) -0.0009(5)
O4 0.0093(9) 0.0202(13) 0.0178(11) 0.0012(10) -0.0018(8) -0.0034(9)
O5 0.0125(9) 0.0198(13) 0.0148(10) 0.0036(9) 0.0051(8) -0.0016(9)
O6 0.0114(9) 0.0137(12) 0.0185(10) 0.0012(9) 0.0027(8) -0.0020(8)
C7 0.0104(13) 0.0140(17) 0.0183(15) 0.0012(12) 0.0034(11) -0.0032(12)
C8 0.0097(13) 0.0154(17) 0.0190(15) -0.0017(13) 0.0002(12) 0.0009(12)
C9 0.0152(14) 0.0105(16) 0.0224(16) -0.0015(13) 0.0021(13) -0.0006(12)
C10 0.0134(13) 0.0150(17) 0.0159(14) -0.0017(12) 0.0050(11) -0.0041(12)
C11 0.0095(13) 0.0167(18) 0.0319(18) 0.0003(14) 0.0033(13) 0.0002(13)
C12 0.0146(15) 0.0097(17) 0.041(2) 0.0033(15) 0.0073(14) 0.0004(12)
O7 0.0092(9) 0.0142(12) 0.0145(10) -0.0008(9) 0.0020(8) 0.0006(8)
C13 0.0108(13) 0.0122(16) 0.0165(15) -0.0030(12) 0.0017(11) -0.0006(12)
C14 0.0109(13) 0.0125(17) 0.0174(15) -0.0024(12) 0.0046(12) -0.0005(12)
C15 0.0088(12) 0.0099(16) 0.0215(15) -0.0006(12) 0.0039(11) -0.0005(11)
C16 0.0089(12) 0.0150(17) 0.0155(14) 0.0010(12) -0.0006(11) 0.0014(12)
C17 0.0120(13) 0.0134(16) 0.0145(14) 0.0019(12) 0.0006(11) -0.0004(12)
C18 0.0139(13) 0.0187(18) 0.0183(15) 0.0022(13) 0.0037(12) -0.0003(13)
O8 0.0104(9) 0.0120(12) 0.0259(12) -0.0038(9) 0.0058(9) -0.0017(8)
O9 0.0115(9) 0.0125(11) 0.0157(10) -0.0001(9) 0.0029(8) -0.0012(8)
O10 0.0102(9) 0.0115(12) 0.0267(12) 0.0002(9) 0.0041(9) -0.0011(8)
O11 0.0145(10) 0.0290(14) 0.0160(11) 0.0004(10) -0.0031(9) 0.0045(10)
O12 0.0135(10) 0.0216(13) 0.0213(11) -0.0068(10) 0.0031(9) -0.0004(9)
O13 0.0094(9) 0.0157(12) 0.0157(10) 0.0021(9) 0.0022(8) 0.0014(8)
C19 0.0125(13) 0.0081(16) 0.0205(15) 0.0022(12) 0.0022(12) 0.0007(11)
C20 0.0128(13) 0.0134(17) 0.0148(14) 0.0011(12) 0.0015(11) 0.0007(12)
C21 0.0112(12) 0.0131(16) 0.0139(14) 0.0012(12) 0.0017(11) 0.0006(12)
C22 0.0091(12) 0.0116(16) 0.0126(13) -0.0007(11) 0.0013(10) 0.0002(11)
C23 0.0108(12) 0.0112(16) 0.0164(14) 0.0008(12) 0.0020(11) 0.0010(11)
C24 0.0124(13) 0.0138(17) 0.0171(15) -0.0023(12) 0.0039(11) 0.0002(12)
O14 0.0122(9) 0.0109(12) 0.0283(12) 0.0030(9) 0.0046(9) 0.0028(9)
O15 0.0171(10) 0.0166(12) 0.0145(10) -0.0012(9) -0.0009(8) 0.0002(9)
O16 0.0148(10) 0.0341(14) 0.0117(10) 0.0013(10) 0.0030(8) 0.0104(10)
O17 0.0099(9) 0.0133(12) 0.0129(10) 0.0034(9) 0.0006(8) 0.0013(8)
O18 0.0111(9) 0.0117(12) 0.0184(11) 0.0032(9) 0.0047(8) 0.0029(8)
Na2 0.0093(5) 0.0194(7) 0.0172(6) 0.0016(5) 0.0011(5) 0.0005(5)
C25 0.0130(13) 0.0152(17) 0.0270(17) 0.0017(14) 0.0043(12) 0.0039(13)
C26 0.0228(17) 0.0181(19) 0.051(2) 0.0082(17) 0.0168(16) 0.0040(15)
C27 0.0166(15) 0.020(2) 0.045(2) 0.0050(16) 0.0131(15) 0.0028(14)
C28 0.0147(14) 0.0170(17) 0.0173(15) -0.0006(13) 0.0004(12) 0.0039(13)
C29 0.0173(14) 0.0122(17) 0.0288(18) 0.0008(14) 0.0027(13) -0.0008(13)
C30 0.0127(14) 0.0166(18) 0.0276(17) 0.0020(14) 0.0025(13) 0.0005(13)
O19 0.0086(9) 0.0182(12) 0.0191(11) 0.0000(9) 0.0024(8) -0.0006(8)
C31 0.0094(13) 0.0144(17) 0.0197(15) -0.0011(12) 0.0002(11) 0.0010(12)
C32 0.0089(12) 0.0127(16) 0.0181(14) -0.0025(12) -0.0001(11) 0.0006(12)
C33 0.0098(13) 0.0110(16) 0.0246(16) 0.0027(13) 0.0046(12) 0.0019(12)
C34 0.0108(13) 0.0134(16) 0.0220(15) 0.0033(13) 0.0047(12) -0.0016(12)
C35 0.0130(13) 0.0152(17) 0.0203(15) 0.0054(13) 0.0030(12) 0.0010(12)
C36 0.0178(14) 0.0190(18) 0.0207(16) 0.0055(14) 0.0003(12) -0.0005(13)
O20 0.0206(11) 0.0177(13) 0.0226(12) -0.0037(10) 0.0068(9) -0.0032(10)
O21 0.0105(9) 0.0106(12) 0.0307(12) -0.0012(9) 0.0037(9) 0.0015(9)
O22 0.0103(9) 0.0099(11) 0.0166(10) -0.0001(8) 0.0017(8) -0.0002(8)
O23 0.0083(9) 0.0172(13) 0.0296(12) 0.0027(10) 0.0064(9) 0.0009(9)
O24 0.0264(12) 0.0252(14) 0.0250(13) 0.0017(10) 0.0148(11) -0.0035(11)
O26 0.0340(13) 0.0285(16) 0.0279(13) -0.0019(12) 0.0029(11) -0.0028(12)
O27 0.0471(16) 0.0237(15) 0.0303(14) -0.0038(12) 0.0047(13) -0.0038(13)
C37 0.0309(19) 0.039(3) 0.0284(19) 0.0021(17) 0.0018(16) -0.0080(18)
C40 0.040(2) 0.026(2) 0.029(2) 0.0063(16) 0.0047(17) 0.0034(17)
C41 0.047(2) 0.023(2) 0.037(2) 0.0022(17) 0.0018(19) 0.0037(19)
C38 0.064(3) 0.035(3) 0.033(2) 0.0021(19) 0.007(2) -0.009(2)
C42 0.056(3) 0.037(3) 0.053(3) -0.003(2) 0.014(2) 0.010(2)
C39 0.069(3) 0.039(3) 0.043(3) 0.001(2) 0.004(2) 0.018(3)
O1W 0.0138(10) 0.0393(16) 0.0159(11) -0.0046(11) 0.0022(9) 0.0020(11)

loop_
_atom_type_symbol
_atom_type_description
_atom_type_scat_dispersion_real
_atom_type_scat_dispersion_imag
_atom_type_scat_source
C C 0.0033 0.0016 'International Tables Vol C Tables 4.2.6.8 and 6.1.1.4'
H H 0.0000 0.0000 'International Tables Vol C Tables 4.2.6.8 and 6.1.1.4'
O O 0.0106 0.0060 'International Tables Vol C Tables 4.2.6.8 and 6.1.1.4'
Na Na 0.0362 0.0249 'International Tables Vol C Tables 4.2.6.8 and 6.1.1.4'

loop_
_geom_angle_atom_site_label_1
_geom_angle_atom_site_label_2
_geom_angle_atom_site_label_3
_geom_angle
_geom_angle_site_symmetry_1
_geom_angle_site_symmetry_3
C1 O1 C5 113.6(2) . .
C1 O1 Na1 120.91(17) . .
C5 O1 Na1 112.03(16) . .
O1 C1 O2 111.9(2) . .
O1 C1 C2 112.3(2) . .
O2 C1 C2 107.8(2) . .
O3 C2 C3 108.8(2) . .
O3 C2 C1 109.8(2) . .
C3 C2 C1 110.3(2) . .
O4 C3 C4 109.8(2) . .
O4 C3 C2 113.0(2) . .
C4 C3 C2 107.9(2) . .
O5 C4 C3 110.1(2) . .
O5 C4 C5 111.8(2) . .
C3 C4 C5 108.7(2) . .
O1 C5 C6 106.3(2) . .
O1 C5 C4 107.2(2) . .
C6 C5 C4 114.3(3) . .
O6 C6 C5 111.8(2) . .
C7 O2 C1 116.9(2) . .
O12 Na1 O5 161.65(10) 2_546 1_655
O12 Na1 O4 108.69(9) 2_546 1_655
O5 Na1 O4 69.73(7) 1_655 1_655
O12 Na1 O6 93.99(8) 2_546 .
O5 Na1 O6 95.26(8) 1_655 .
O4 Na1 O6 148.63(10) 1_655 .
O12 Na1 O10 85.98(9) 2_546 2_646
O5 Na1 O10 80.54(8) 1_655 2_646
O4 Na1 O10 123.93(8) 1_655 2_646
O6 Na1 O10 77.81(8) . 2_646
O12 Na1 O1 99.36(8) 2_546 .
O5 Na1 O1 98.74(8) 1_655 .
O4 Na1 O1 85.81(8) 1_655 .
O6 Na1 O1 68.94(7) . .
O10 Na1 O1 146.57(8) 2_646 .
C3 O4 Na1 115.68(17) . 1_455
C4 O5 Na1 112.58(17) . 1_455
C6 O6 Na1 111.72(17) . .
C8 C7 C12 120.0(3) . .
C8 C7 O2 116.5(3) . .
C12 C7 O2 123.5(3) . .
C7 C8 C9 120.2(3) . .
C8 C9 C10 119.5(3) . .
C11 C10 O8 115.9(3) . .
C11 C10 C9 119.8(3) . .
O8 C10 C9 124.3(3) . .
C10 C11 C12 120.9(3) . .
C7 C12 C11 119.6(3) . .
C13 O7 C17 114.3(2) . .
O8 C13 O7 111.9(2) . .
O8 C13 C14 107.7(2) . .
O7 C13 C14 112.0(2) . .
O9 C14 C13 110.2(2) . .
O9 C14 C15 113.1(2) . .
C13 C14 C15 108.6(2) . .
O10 C15 C16 110.0(2) . .
O10 C15 C14 108.4(2) . .
C16 C15 C14 112.7(2) . .
O11 C16 C15 107.0(2) . .
O11 C16 C17 110.0(2) . .
C15 C16 C17 111.3(2) . .
O7 C17 C18 105.2(2) . .
O7 C17 C16 111.1(2) . .
C18 C17 C16 114.4(3) . .
O12 C18 C17 112.7(3) . .
C10 O8 C13 118.6(2) . .
C15 O10 Na1 132.54(17) . 2_656
C18 O12 Na1 137.61(19) . 2_556
C19 O13 C23 114.0(2) . .
C19 O13 Na2 128.18(17) . .
C23 O13 Na2 105.96(16) . .
O13 C19 O14 112.0(2) . .
O13 C19 C20 113.5(2) . .
O14 C19 C20 106.6(2) . .
O15 C20 C19 109.1(2) . .
O15 C20 C21 111.5(3) . .
C19 C20 C21 111.8(2) . .
O16 C21 C22 108.5(2) . .
O16 C21 C20 113.4(2) . .
C22 C21 C20 111.9(2) . .
O17 C22 C21 109.6(2) . .
O17 C22 C23 112.2(2) . .
C21 C22 C23 108.6(2) . .
O13 C23 C24 107.7(2) . .
O13 C23 C22 107.2(2) . .
C24 C23 C22 113.2(2) . .
O18 C24 C23 111.9(2) . .
C25 O14 C19 116.8(2) . .
C21 O16 Na2 118.39(17) . 1_455
C22 O17 Na2 109.29(15) . 1_455
C24 O18 Na2 111.46(17) . .
O16 Na2 O18 149.22(10) 1_655 .
O16 Na2 O20 97.46(9) 1_655 2_655
O18 Na2 O20 101.17(9) . 2_655
O16 Na2 O23 114.99(9) 1_655 2_755
O18 Na2 O23 87.66(8) . 2_755
O20 Na2 O23 94.95(9) 2_655 2_755
O16 Na2 O17 70.04(8) 1_655 1_655
O18 Na2 O17 95.09(8) . 1_655
O20 Na2 O17 163.05(9) 2_655 1_655
O23 Na2 O17 80.86(8) 2_755 1_655
O16 Na2 O13 85.47(9) 1_655 .
O18 Na2 O13 71.01(7) . .
O20 Na2 O13 88.02(8) 2_655 .
O23 Na2 O13 158.63(8) 2_755 .
O17 Na2 O13 101.89(8) 1_655 .
C30 C25 C26 119.8(3) . .
C30 C25 O14 117.1(3) . .
C26 C25 O14 123.0(3) . .
C25 C26 C27 120.4(3) . .
C28 C27 C26 120.1(3) . .
C27 C28 C29 119.6(3) . .
C27 C28 O21 115.4(3) . .
C29 C28 O21 124.9(3) . .
C28 C29 C30 120.0(3) . .
C25 C30 C29 119.9(3) . .
C31 O19 C35 115.5(2) . .
O19 C31 O21 111.5(2) . .
O19 C31 C32 111.7(2) . .
O21 C31 C32 107.3(2) . .
O22 C32 C33 114.6(3) . .
O22 C32 C31 110.1(2) . .
C33 C32 C31 108.2(2) . .
O23 C33 C34 110.0(2) . .
O23 C33 C32 107.9(2) . .
C34 C33 C32 114.4(2) . .
O24 C34 C33 107.7(2) . .
O24 C34 C35 107.0(2) . .
C33 C34 C35 111.2(2) . .
O19 C35 C36 105.3(2) . .
O19 C35 C34 112.4(2) . .
C36 C35 C34 113.4(3) . .
O20 C36 C35 111.7(3) . .
C36 O20 Na2 132.70(19) . 2_645
C28 O21 C31 118.5(2) . .
C33 O23 Na2 133.39(18) . 2_745
O26 C37 C38 109.1(3) . .
O27 C40 C41 111.7(3) . .
C40 C41 C42 112.9(4) . .
C37 C38 C39 113.0(4) . .

loop_
_geom_bond_atom_site_label_1
_geom_bond_atom_site_label_2
_geom_bond_distance
_geom_bond_site_symmetry_2
O1 C1 1.414(4) .
O1 C5 1.456(3) .
O1 Na1 2.533(3) .
C1 O2 1.415(4) .
C1 C2 1.537(4) .
C2 O3 1.419(4) .
C2 C3 1.527(4) .
C3 O4 1.422(3) .
C3 C4 1.520(4) .
C4 O5 1.426(3) .
C4 C5 1.536(4) .
C5 C6 1.505(4) .
C6 O6 1.433(4) .
O2 C7 1.402(4) .
Na1 O12 2.361(3) 2_546
Na1 O5 2.403(2) 1_655
Na1 O4 2.418(2) 1_655
Na1 O6 2.446(2) .
Na1 O10 2.481(3) 2_646
O4 Na1 2.418(2) 1_455
O5 Na1 2.402(2) 1_455
C7 C8 1.385(5) .
C7 C12 1.388(4) .
C8 C9 1.397(4) .
C9 C10 1.403(4) .
C10 C11 1.370(5) .
C10 O8 1.392(3) .
C11 C12 1.396(4) .
O7 C13 1.416(3) .
O7 C17 1.448(4) .
C13 O8 1.414(4) .
C13 C14 1.536(4) .
C14 O9 1.409(4) .
C14 C15 1.539(4) .
C15 O10 1.437(3) .
C15 C16 1.524(4) .
C16 O11 1.420(4) .
C16 C17 1.531(4) .
C17 C18 1.522(4) .
C18 O12 1.425(4) .
O10 Na1 2.481(3) 2_656
O12 Na1 2.361(3) 2_556
O13 C19 1.419(4) .
O13 C23 1.452(3) .
O13 Na2 2.629(2) .
C19 O14 1.419(4) .
C19 C20 1.534(4) .
C20 O15 1.421(4) .
C20 C21 1.534(4) .
C21 O16 1.416(4) .
C21 C22 1.520(4) .
C22 O17 1.429(3) .
C22 C23 1.526(4) .
C23 C24 1.513(4) .
C24 O18 1.427(4) .
O14 C25 1.401(4) .
O16 Na2 2.283(2) 1_455
O17 Na2 2.499(2) 1_455
O18 Na2 2.323(2) .
Na2 O16 2.283(2) 1_655
Na2 O20 2.350(3) 2_655
Na2 O23 2.399(3) 2_755
Na2 O17 2.499(2) 1_655
C25 C30 1.367(5) .
C25 C26 1.383(4) .
C26 C27 1.388(5) .
C27 C28 1.369(5) .
C28 C29 1.391(4) .
C28 O21 1.394(4) .
C29 C30 1.397(4) .
O19 C31 1.411(4) .
O19 C35 1.451(4) .
C31 O21 1.421(4) .
C31 C32 1.536(4) .
C32 O22 1.404(4) .
C32 C33 1.532(4) .
C33 O23 1.439(3) .
C33 C34 1.512(4) .
C34 O24 1.428(4) .
C34 C35 1.539(4) .
C35 C36 1.518(5) .
C36 O20 1.429(4) .
O20 Na2 2.350(3) 2_645
O23 Na2 2.399(3) 2_745
O26 C37 1.428(5) .
O27 C40 1.441(5) .
C37 C38 1.520(6) .
C40 C41 1.521(6) .
C41 C42 1.539(6) .
C38 C39 1.528(7) .

loop_
_geom_torsion_atom_site_label_1
_geom_torsion_atom_site_label_2
_geom_torsion_atom_site_label_3
_geom_torsion_atom_site_label_4
_geom_torsion
_geom_torsion_site_symmetry_1
_geom_torsion_site_symmetry_2
_geom_torsion_site_symmetry_3
_geom_torsion_site_symmetry_4
C5 O1 C1 O2 64.8(3) . . . .
Na1 O1 C1 O2 -157.57(16) . . . .
C5 O1 C1 C2 -56.6(3) . . . .
Na1 O1 C1 C2 81.1(2) . . . .
O1 C1 C2 O3 -67.7(3) . . . .
O2 C1 C2 O3 168.6(2) . . . .
O1 C1 C2 C3 52.2(3) . . . .
O2 C1 C2 C3 -71.5(3) . . . .
O3 C2 C3 O4 -55.8(3) . . . .
C1 C2 C3 O4 -176.3(2) . . . .
O3 C2 C3 C4 65.8(3) . . . .
C1 C2 C3 C4 -54.7(3) . . . .
O4 C3 C4 O5 -52.2(3) . . . .
C2 C3 C4 O5 -175.7(2) . . . .
O4 C3 C4 C5 -174.9(2) . . . .
C2 C3 C4 C5 61.6(3) . . . .
C1 O1 C5 C6 -175.8(2) . . . .
Na1 O1 C5 C6 42.8(3) . . . .
C1 O1 C5 C4 61.5(3) . . . .
Na1 O1 C5 C4 -79.9(2) . . . .
O5 C4 C5 O1 174.7(2) . . . .
C3 C4 C5 O1 -63.6(3) . . . .
O5 C4 C5 C6 57.1(3) . . . .
C3 C4 C5 C6 178.8(2) . . . .
O1 C5 C6 O6 -61.7(3) . . . .
C4 C5 C6 O6 56.4(3) . . . .
O1 C1 O2 C7 73.2(3) . . . .
C2 C1 O2 C7 -162.8(2) . . . .
C4 C3 O4 Na1 32.3(3) . . . 1_455
C2 C3 O4 Na1 152.8(2) . . . 1_455
C3 C4 O5 Na1 46.6(3) . . . 1_455
C5 C4 O5 Na1 167.54(18) . . . 1_455
C5 C6 O6 Na1 48.6(3) . . . .
C1 O2 C7 C8 170.0(3) . . . .
C1 O2 C7 C12 -9.2(4) . . . .
C12 C7 C8 C9 2.5(5) . . . .
O2 C7 C8 C9 -176.8(3) . . . .
C7 C8 C9 C10 -0.7(5) . . . .
C8 C9 C10 C11 -1.2(5) . . . .
C8 C9 C10 O8 177.3(3) . . . .
O8 C10 C11 C12 -177.2(3) . . . .
C9 C10 C11 C12 1.5(5) . . . .
C8 C7 C12 C11 -2.2(5) . . . .
O2 C7 C12 C11 177.0(3) . . . .
C10 C11 C12 C7 0.3(5) . . . .
C17 O7 C13 O8 60.9(3) . . . .
C17 O7 C13 C14 -60.3(3) . . . .
O8 C13 C14 O9 167.4(2) . . . .
O7 C13 C14 O9 -69.1(3) . . . .
O8 C13 C14 C15 -68.3(3) . . . .
O7 C13 C14 C15 55.2(3) . . . .
O9 C14 C15 O10 -50.5(3) . . . .
C13 C14 C15 O10 -173.1(2) . . . .
O9 C14 C15 C16 71.6(3) . . . .
C13 C14 C15 C16 -51.0(3) . . . .
O10 C15 C16 O11 -68.7(3) . . . .
C14 C15 C16 O11 170.2(2) . . . .
O10 C15 C16 C17 171.1(2) . . . .
C14 C15 C16 C17 49.9(3) . . . .
C13 O7 C17 C18 -178.6(2) . . . .
C13 O7 C17 C16 57.1(3) . . . .
O11 C16 C17 O7 -169.1(2) . . . .
C15 C16 C17 O7 -50.7(3) . . . .
O11 C16 C17 C18 71.9(3) . . . .
C15 C16 C17 C18 -169.6(3) . . . .
O7 C17 C18 O12 -60.4(3) . . . .
C16 C17 C18 O12 61.8(3) . . . .
C11 C10 O8 C13 -166.6(3) . . . .
C9 C10 O8 C13 14.8(4) . . . .
O7 C13 O8 C10 64.5(3) . . . .
C14 C13 O8 C10 -172.0(2) . . . .
C16 C15 O10 Na1 -17.1(3) . . . 2_656
C14 C15 O10 Na1 106.6(3) . . . 2_656
C17 C18 O12 Na1 76.4(3) . . . 2_556
C23 O13 C19 O14 66.0(3) . . . .
Na2 O13 C19 O14 -156.79(16) . . . .
C23 O13 C19 C20 -54.8(3) . . . .
Na2 O13 C19 C20 82.4(3) . . . .
O13 C19 C20 O15 -80.2(3) . . . .
O14 C19 C20 O15 156.0(2) . . . .
O13 C19 C20 C21 43.6(3) . . . .
O14 C19 C20 C21 -80.2(3) . . . .
O15 C20 C21 O16 -46.1(3) . . . .
C19 C20 C21 O16 -168.5(3) . . . .
O15 C20 C21 C22 77.1(3) . . . .
C19 C20 C21 C22 -45.3(4) . . . .
O16 C21 C22 O17 -55.4(3) . . . .
C20 C21 C22 O17 178.8(2) . . . .
O16 C21 C22 C23 -178.2(2) . . . .
C20 C21 C22 C23 55.9(3) . . . .
C19 O13 C23 C24 -173.4(2) . . . .
Na2 O13 C23 C24 40.3(2) . . . .
C19 O13 C23 C22 64.4(3) . . . .
Na2 O13 C23 C22 -81.9(2) . . . .
O17 C22 C23 O13 175.4(2) . . . .
C21 C22 C23 O13 -63.4(3) . . . .
O17 C22 C23 C24 56.7(3) . . . .
C21 C22 C23 C24 177.9(2) . . . .
O13 C23 C24 O18 -65.5(3) . . . .
C22 C23 C24 O18 52.9(3) . . . .
O13 C19 O14 C25 79.2(3) . . . .
C20 C19 O14 C25 -156.1(2) . . . .
C22 C21 O16 Na2 40.8(3) . . . 1_455
C20 C21 O16 Na2 165.9(2) . . . 1_455
C21 C22 O17 Na2 42.8(3) . . . 1_455
C23 C22 O17 Na2 163.48(19) . . . 1_455
C23 C24 O18 Na2 53.6(2) . . . .
C19 O14 C25 C30 162.5(3) . . . .
C19 O14 C25 C26 -16.0(5) . . . .
C30 C25 C26 C27 2.5(6) . . . .
O14 C25 C26 C27 -179.0(3) . . . .
C25 C26 C27 C28 0.9(6) . . . .
C26 C27 C28 C29 -3.2(5) . . . .
C26 C27 C28 O21 -179.9(3) . . . .
C27 C28 C29 C30 2.0(5) . . . .
O21 C28 C29 C30 178.4(3) . . . .
C26 C25 C30 C29 -3.6(5) . . . .
O14 C25 C30 C29 177.8(3) . . . .
C28 C29 C30 C25 1.4(5) . . . .
C35 O19 C31 O21 60.9(3) . . . .
C35 O19 C31 C32 -59.1(3) . . . .
O19 C31 C32 O22 -70.3(3) . . . .
O21 C31 C32 O22 167.2(2) . . . .
O19 C31 C32 C33 55.6(3) . . . .
O21 C31 C32 C33 -66.8(3) . . . .
O22 C32 C33 O23 -51.2(3) . . . .
C31 C32 C33 O23 -174.4(2) . . . .
O22 C32 C33 C34 71.5(3) . . . .
C31 C32 C33 C34 -51.7(4) . . . .
O23 C33 C34 O24 -73.7(3) . . . .
C32 C33 C34 O24 164.8(3) . . . .
O23 C33 C34 C35 169.4(2) . . . .
C32 C33 C34 C35 47.8(4) . . . .
C31 O19 C35 C36 177.4(3) . . . .
C31 O19 C35 C34 53.6(3) . . . .
O24 C34 C35 O19 -163.4(3) . . . .
C33 C34 C35 O19 -46.0(3) . . . .
O24 C34 C35 C36 77.4(3) . . . .
C33 C34 C35 C36 -165.2(3) . . . .
O19 C35 C36 O20 -54.5(3) . . . .
C34 C35 C36 O20 68.7(3) . . . .
C35 C36 O20 Na2 68.9(3) . . . 2_645
C27 C28 O21 C31 -169.0(3) . . . .
C29 C28 O21 C31 14.5(4) . . . .
O19 C31 O21 C28 67.0(3) . . . .
C32 C31 O21 C28 -170.4(2) . . . .
C34 C33 O23 Na2 -22.5(4) . . . 2_745
C32 C33 O23 Na2 102.9(3) . . . 2_745
O27 C40 C41 C42 68.1(5) . . . .
O26 C37 C38 C39 -65.7(4) . . . .
